data_7222277
loop_
_publ_author_name
'Baruah, Jubaraj Bikash'
'Tarai, Arup'

_publ_section_title
;
 Study on divalent copper, nickel and zinc model complexes for fluoride
 ions detection
;
_journal_name_full 'RSC Adv.'
_journal_paper_doi 10.1039/C5RA18559A
_journal_year 2015
_chemical_formula_moiety 'C14 H12 N2 Ni O6, 2(C3 H7 N O)'
_chemical_formula_sum 'C20 H26 N4 Ni O8'
_chemical_formula_weight 509.14
_chemical_name_systematic
; 
 ? 
;
_space_group_IT_number 2
_space_group_name_Hall '-P 1'
_symmetry_cell_setting triclinic
_symmetry_space_group_name_Hall '-P 1'
_symmetry_space_group_name_H-M 'P -1'
_atom_sites_solution_hydrogens geom
_atom_sites_solution_primary direct
_atom_sites_solution_secondary difmap
_audit_creation_method SHELXL-97
_audit_update_record
;
2015-06-22 deposited with the CCDC.
2015-09-21 downloaded from the CCDC.
;
_cell_angle_alpha 90.288(5)
_cell_angle_beta 101.143(5)
_cell_angle_gamma 100.988(5)
_cell_formula_units_Z 1
_cell_length_a 6.2331(6)
_cell_length_b 7.2148(6)
_cell_length_c 13.1150(12)
_cell_measurement_temperature 296(2)
_cell_volume 567.52(9)
_computing_structure_refinement 'SHELXL-97 (Sheldrick, 1997)'
_computing_structure_solution 'SHELXS-97 (Sheldrick, 1990)'
_diffrn_ambient_temperature 296(2)
_diffrn_measured_fraction_theta_full 0.990
_diffrn_measured_fraction_theta_max 0.990
_diffrn_measurement_device_type 'CCD area detector'
_diffrn_measurement_method 'phi and omega scans'
_diffrn_radiation_monochromator graphite
_diffrn_radiation_source 'fine-focus sealed tube'
_diffrn_radiation_type MoK\a
_diffrn_radiation_wavelength 0.71073
_diffrn_reflns_av_R_equivalents 0.0299
_diffrn_reflns_av_sigmaI/netI 0.0233
_diffrn_reflns_limit_h_max 7
_diffrn_reflns_limit_h_min -7
_diffrn_reflns_limit_k_max 8
_diffrn_reflns_limit_k_min -8
_diffrn_reflns_limit_l_max 15
_diffrn_reflns_limit_l_min -15
_diffrn_reflns_number 6679
_diffrn_reflns_theta_full 25.25
_diffrn_reflns_theta_max 25.25
_diffrn_reflns_theta_min 1.58
_exptl_absorpt_coefficient_mu 0.908
_exptl_absorpt_correction_T_max 0.897
_exptl_absorpt_correction_T_min 0.770
_exptl_absorpt_correction_type multi-scan
_exptl_absorpt_process_details multi-Scan
_exptl_crystal_colour Blue
_exptl_crystal_density_diffrn 1.490
_exptl_crystal_density_method 'not measured'
_exptl_crystal_description Neddle
_exptl_crystal_F_000 266
_exptl_crystal_size_max 0.32
_exptl_crystal_size_mid 0.24
_exptl_crystal_size_min 0.12
_refine_diff_density_max 1.084
_refine_diff_density_min -1.225
_refine_diff_density_rms 0.158
_refine_ls_extinction_method none
_refine_ls_goodness_of_fit_ref 1.015
_refine_ls_hydrogen_treatment mixed
_refine_ls_matrix_type full
_refine_ls_number_parameters 141
_refine_ls_number_reflns 2044
_refine_ls_number_restraints 3
_refine_ls_restrained_S_all 1.600
_refine_ls_R_factor_all 0.0754
_refine_ls_R_factor_gt 0.0738
_refine_ls_shift/su_max 0.000
_refine_ls_shift/su_mean 0.000
_refine_ls_structure_factor_coef Fsqd
_refine_ls_weighting_details 'calc w=1/[\s^2^(Fo^2^)+(0.0000P)^2^+7.0000P] where P=(Fo^2^+2Fc^2^)/3'
_refine_ls_weighting_scheme calc
_refine_ls_wR_factor_gt 0.1880
_refine_ls_wR_factor_ref 0.1888
_reflns_number_gt 1883
_reflns_number_total 2044
_reflns_threshold_expression >2sigma(I)
_cod_data_source_file c5ra18559a2.cif
_cod_data_source_block Complex-5
_cod_depositor_comments
;
The following automatic conversions were performed:

'_symmetry_cell_setting' value 'Triclinic' changed to 'triclinic'
according to
/usr/data/users/saulius/crontab/automatic-downloads/rss-feeds/RSC/lib/dictionaries/cif_core.dic
dictionary named 'cif_core.dic' version 2.4.2 from 2011-04-26.

'_exptl_absorpt_correction_type' value 'multi-Scan' changed to
'multi-scan' according to
/usr/data/users/saulius/crontab/automatic-downloads/rss-feeds/RSC/lib/dictionaries/cif_core.dic
dictionary named 'cif_core.dic' version 2.4.2 from 2011-04-26.

Automatic conversion script
Id: cif_fix_values 3271 2015-04-21 07:52:19Z andrius 
;
_cod_database_code 7222277

loop_
_symmetry_equiv_pos_as_xyz
'x, y, z'
'-x, -y, -z'

loop_
_atom_site_label
_atom_site_type_symbol
_atom_site_fract_x
_atom_site_fract_y
_atom_site_fract_z
_atom_site_U_iso_or_equiv
_atom_site_adp_type
_atom_site_occupancy
_atom_site_symmetry_multiplicity
_atom_site_calc_flag
_atom_site_refinement_flags
C3 C 0.2803(9) -0.1238(8) 0.3739(5) 0.033(2) Uani 1 1 d G
C2 C 0.4044(11) 0.0570(7) 0.3703(5) 0.032(2) Uani 1 1 d G
C7 C 0.5824(11) 0.0852(7) 0.3188(6) 0.041(3) Uani 1 1 d G
H7 H 0.6655 0.2061 0.3164 0.050 Uiso 1 1 calc R
C6 C 0.6362(10) -0.0673(9) 0.2710(6) 0.043(3) Uani 1 1 d G
H6 H 0.7553 -0.0485 0.2366 0.052 Uiso 1 1 calc R
C5 C 0.5121(12) -0.2481(8) 0.2747(5) 0.039(2) Uani 1 1 d GD
C4 C 0.3341(11) -0.2763(7) 0.3261(5) 0.038(2) Uani 1 1 d G
H4 H 0.2510 -0.3973 0.3286 0.045 Uiso 1 1 calc R
Ni1 Ni 0.0000 0.0000 0.5000 0.0290(5) Uani 1 2 d S
O2 O 0.1816(14) 0.3906(10) 0.5060(7) 0.048(2) Uani 1 1 d .
H2 H 0.0779 0.3812 0.5370 0.072 Uiso 1 1 calc R
O3 O 0.5592(16) -0.4052(12) 0.2290(7) 0.059(2) Uani 1 1 d D
H3 H 0.6666 -0.3727 0.2011 0.089 Uiso 1 1 calc R
O1 O 0.1124(12) -0.1564(9) 0.4255(6) 0.0390(18) Uani 1 1 d D
N1 N 0.1933(14) 0.2052(11) 0.4668(7) 0.0333(19) Uani 1 1 d D
C1 C 0.3565(18) 0.2213(14) 0.4187(8) 0.036(2) Uani 1 1 d .
H1A H 0.4447 0.3396 0.4149 0.043 Uiso 1 1 calc R
O4 O 1.209(3) 0.306(2) -0.0795(11) 0.108(5) Uani 1 1 d .
N2 N 0.9750(19) 0.2492(15) 0.0301(9) 0.054(3) Uani 1 1 d .
C9 C 1.113(3) 0.253(3) 0.1287(15) 0.107(7) Uani 1 1 d .
H9A H 1.1096 0.1267 0.1514 0.161 Uiso 1 1 calc R
H9B H 1.0615 0.3254 0.1773 0.161 Uiso 1 1 calc R
H9C H 1.2635 0.3109 0.1247 0.161 Uiso 1 1 calc R
C8 C 0.736(3) 0.203(3) 0.0233(19) 0.115(8) Uani 1 1 d .
H8A H 0.6615 0.2344 -0.0435 0.172 Uiso 1 1 calc R
H8B H 0.6961 0.2729 0.0768 0.172 Uiso 1 1 calc R
H8C H 0.6912 0.0698 0.0323 0.172 Uiso 1 1 calc R
C10 C 1.052(5) 0.280(3) -0.057(2) 0.133(11) Uani 1 1 d .
H10 H 0.9367 0.2774 -0.1139 0.160 Uiso 1 1 calc R

loop_
_atom_site_aniso_label
_atom_site_aniso_U_11
_atom_site_aniso_U_22
_atom_site_aniso_U_33
_atom_site_aniso_U_23
_atom_site_aniso_U_13
_atom_site_aniso_U_12
C3 0.031(5) 0.036(5) 0.032(5) 0.005(4) 0.007(4) 0.008(4)
C2 0.029(5) 0.036(5) 0.033(5) 0.005(4) 0.011(4) 0.006(4)
C7 0.040(6) 0.042(6) 0.044(6) 0.007(5) 0.018(5) 0.004(5)
C6 0.042(7) 0.054(7) 0.040(6) 0.003(5) 0.024(5) 0.007(5)
C5 0.045(7) 0.044(6) 0.033(6) 0.000(5) 0.016(5) 0.012(5)
C4 0.040(6) 0.037(6) 0.040(6) 0.002(4) 0.017(5) 0.007(5)
Ni1 0.0268(10) 0.0276(9) 0.0350(10) 0.0039(7) 0.0118(7) 0.0054(7)
O2 0.052(5) 0.027(4) 0.076(6) 0.000(4) 0.039(4) 0.006(3)
O3 0.068(6) 0.052(5) 0.069(6) -0.010(4) 0.043(5) 0.010(4)
O1 0.037(4) 0.030(4) 0.057(5) 0.001(3) 0.027(4) 0.003(3)
N1 0.034(5) 0.028(4) 0.041(5) 0.002(4) 0.014(4) 0.008(3)
C1 0.035(6) 0.031(5) 0.043(6) 0.006(4) 0.013(5) 0.004(4)
O4 0.125(12) 0.114(11) 0.112(11) -0.005(8) 0.091(10) 0.021(9)
N2 0.062(7) 0.053(6) 0.056(7) 0.011(5) 0.028(6) 0.016(5)
C9 0.088(13) 0.111(16) 0.092(14) 0.017(12) -0.022(11) -0.015(11)
C8 0.069(12) 0.101(15) 0.16(2) 0.038(14) -0.005(13) -0.003(10)
C10 0.24(3) 0.068(12) 0.15(2) 0.041(13) 0.14(2) 0.076(16)

loop_
_atom_type_symbol
_atom_type_description
_atom_type_scat_dispersion_real
_atom_type_scat_dispersion_imag
_atom_type_scat_source
C C 0.0033 0.0016 'International Tables Vol C Tables 4.2.6.8 and 6.1.1.4'
H H 0.0000 0.0000 'International Tables Vol C Tables 4.2.6.8 and 6.1.1.4'
N N 0.0061 0.0033 'International Tables Vol C Tables 4.2.6.8 and 6.1.1.4'
Ni Ni 0.3393 1.1124 'International Tables Vol C Tables 4.2.6.8 and 6.1.1.4'
O O 0.0106 0.0060 'International Tables Vol C Tables 4.2.6.8 and 6.1.1.4'

loop_
_geom_angle_atom_site_label_1
_geom_angle_atom_site_label_2
_geom_angle_atom_site_label_3
_geom_angle
_geom_angle_site_symmetry_1
_geom_angle_site_symmetry_3
O1 C3 C2 121.4(5) . .
O1 C3 C4 118.6(5) . .
C2 C3 C4 120.0 . .
C3 C2 C7 120.0 . .
C3 C2 C1 122.5(6) . .
C7 C2 C1 117.5(6) . .
C2 C7 C6 120.0 . .
C2 C7 H7 120.0 . .
C6 C7 H7 120.0 . .
C5 C6 C7 120.0 . .
C5 C6 H6 120.0 . .
C7 C6 H6 120.0 . .
O3 C5 C6 122.4(6) . .
O3 C5 C4 117.6(6) . .
C6 C5 C4 120.0 . .
C5 C4 C3 120.0 . .
C5 C4 H4 120.0 . .
C3 C4 H4 120.0 . .
O1 Ni1 O1 179.999(2) 2_556 .
O1 Ni1 N1 90.8(3) 2_556 2_556
O1 Ni1 N1 89.2(3) . 2_556
O1 Ni1 N1 89.2(3) 2_556 .
O1 Ni1 N1 90.8(3) . .
N1 Ni1 N1 179.999(1) 2_556 .
N1 O2 H2 109.5 . .
C5 O3 H3 109.5 . .
C3 O1 Ni1 131.7(5) . .
C1 N1 O2 109.0(8) . .
C1 N1 Ni1 132.6(7) . .
O2 N1 Ni1 118.2(6) . .
N1 C1 C2 120.6(9) . .
N1 C1 H1A 119.7 . .
C2 C1 H1A 119.7 . .
C10 N2 C9 123.4(19) . .
C10 N2 C8 119(2) . .
C9 N2 C8 118.0(15) . .
N2 C9 H9A 109.5 . .
N2 C9 H9B 109.5 . .
H9A C9 H9B 109.5 . .
N2 C9 H9C 109.5 . .
H9A C9 H9C 109.5 . .
H9B C9 H9C 109.5 . .
N2 C8 H8A 109.5 . .
N2 C8 H8B 109.5 . .
H8A C8 H8B 109.5 . .
N2 C8 H8C 109.5 . .
H8A C8 H8C 109.5 . .
H8B C8 H8C 109.5 . .
O4 C10 N2 138(3) . .
O4 C10 H10 111.2 . .
N2 C10 H10 111.2 . .

loop_
_geom_bond_atom_site_label_1
_geom_bond_atom_site_label_2
_geom_bond_distance
_geom_bond_site_symmetry_2
C3 O1 1.337(8) .
C3 C2 1.3900 .
C3 C4 1.3900 .
C2 C7 1.3900 .
C2 C1 1.448(11) .
C7 C6 1.3900 .
C7 H7 0.9300 .
C6 C5 1.3900 .
C6 H6 0.9300 .
C5 O3 1.385(8) .
C5 C4 1.3900 .
C4 H4 0.9300 .
Ni1 O1 1.809(7) 2_556
Ni1 O1 1.809(7) .
Ni1 N1 1.834(8) 2_556
Ni1 N1 1.834(8) .
O2 N1 1.451(10) .
O2 H2 0.8200 .
O3 H3 0.8200 .
N1 C1 1.285(13) .
C1 H1A 0.9300 .
O4 C10 1.06(3) .
N2 C10 1.32(2) .
N2 C9 1.406(19) .
N2 C8 1.45(2) .
C9 H9A 0.9600 .
C9 H9B 0.9600 .
C9 H9C 0.9600 .
C8 H8A 0.9600 .
C8 H8B 0.9600 .
C8 H8C 0.9600 .
C10 H10 0.9300 .

loop_
_geom_torsion_atom_site_label_1
_geom_torsion_atom_site_label_2
_geom_torsion_atom_site_label_3
_geom_torsion_atom_site_label_4
_geom_torsion
_geom_torsion_site_symmetry_1
O1 C3 C2 C7 178.0(7) .
C4 C3 C2 C7 0.0 .
O1 C3 C2 C1 -2.0(9) .
C4 C3 C2 C1 -179.9(8) .
C3 C2 C7 C6 0.0 .
C1 C2 C7 C6 179.9(7) .
C2 C7 C6 C5 0.0 .
C7 C6 C5 O3 -179.6(8) .
C7 C6 C5 C4 0.0 .
O3 C5 C4 C3 179.6(8) .
C6 C5 C4 C3 0.0 .
O1 C3 C4 C5 -178.0(7) .
C2 C3 C4 C5 0.0 .
C2 C3 O1 Ni1 -0.3(11) .
C4 C3 O1 Ni1 177.6(5) .
O1 Ni1 O1 C3 78(6) 2_556
N1 Ni1 O1 C3 -176.6(8) 2_556
N1 Ni1 O1 C3 3.4(8) .
O1 Ni1 N1 C1 173.7(11) 2_556
O1 Ni1 N1 C1 -6.3(11) .
N1 Ni1 N1 C1 -158(20) 2_556
O1 Ni1 N1 O2 -1.0(7) 2_556
O1 Ni1 N1 O2 179.0(7) .
N1 Ni1 N1 O2 28(20) 2_556
O2 N1 C1 C2 -179.2(8) .
Ni1 N1 C1 C2 5.8(16) .
C3 C2 C1 N1 -0.6(13) .
C7 C2 C1 N1 179.5(8) .
C9 N2 C10 O4 3(4) .
C8 N2 C10 O4 -175(3) .
